data_7704765
loop_
_publ_author_name
'Price, Jeffrey S.'
'DeJordy, Declan M.'
'Emslie, David J. H.'
'Britten, James F.'

_publ_section_title
;
 Reactions of [(dmpe)<sub>2</sub>MnH(C<sub>2</sub>H<sub>4</sub>)]:
 synthesis and characterization of manganese(i) borohydride and hydride
 complexes.
;
_journal_issue 29
_journal_name_full 'Dalton transactions (Cambridge, England : 2003)'
_journal_page_first 9983
_journal_page_last 9994
_journal_paper_doi 10.1039/d0dt01726d
_journal_volume 49
_journal_year 2020
_chemical_formula_moiety 'C30 H80.84 Mn2 P10'
_chemical_formula_sum 'C30 H82 Mn2 P10'
_chemical_formula_weight 862.53
_space_group_crystal_system monoclinic
_space_group_IT_number 14
_space_group_name_Hall '-P 2yn'
_space_group_name_H-M_alt 'P 1 21/n 1'
_atom_sites_solution_hydrogens mixed
_atom_sites_solution_primary direct
_audit_creation_date 2019-04-11
_audit_creation_method
;
Olex2 1.2
(compiled 2018.05.29 svn.r3508 for OlexSys, GUI svn.r5506)
;
_audit_update_record
;
2020-05-08 deposited with the CCDC.	2020-06-30 downloaded from the CCDC.
;
_cell_angle_alpha 90
_cell_angle_beta 98.652(2)
_cell_angle_gamma 90
_cell_formula_units_Z 4
_cell_length_a 15.392(2)
_cell_length_b 10.4309(14)
_cell_length_c 28.529(4)
_cell_measurement_reflns_used 5034
_cell_measurement_temperature 100(2)
_cell_measurement_theta_max 24.584
_cell_measurement_theta_min 2.416
_cell_volume 4528.3(11)
_computing_cell_refinement 'SAINT v8.34A (Bruker, 2013)'
_computing_data_reduction 'SAINT v8.34A (Bruker, 2013)'
_computing_molecular_graphics 'Olex2 (Dolomanov et al., 2009)'
_computing_publication_material 'Olex2 (Dolomanov et al., 2009)'
_computing_structure_refinement 'XL (Sheldrick, 2008)'
_computing_structure_solution 'ShelXS (Sheldrick, 2008)'
_diffrn_ambient_temperature 100.0
_diffrn_measured_fraction_theta_full 1.000
_diffrn_measured_fraction_theta_max 0.981
_diffrn_measurement_device_type 'Bruker APEX-II CCD'
_diffrn_measurement_method '\f and \w scans'
_diffrn_radiation_type MoK\a
_diffrn_radiation_wavelength 0.71073
_diffrn_reflns_av_R_equivalents 0.0898
_diffrn_reflns_av_unetI/netI 0.0918
_diffrn_reflns_Laue_measured_fraction_full 1.000
_diffrn_reflns_Laue_measured_fraction_max 0.981
_diffrn_reflns_limit_h_max 21
_diffrn_reflns_limit_h_min -21
_diffrn_reflns_limit_k_max 14
_diffrn_reflns_limit_k_min -14
_diffrn_reflns_limit_l_max 38
_diffrn_reflns_limit_l_min -39
_diffrn_reflns_number 56722
_diffrn_reflns_point_group_measured_fraction_full 1.000
_diffrn_reflns_point_group_measured_fraction_max 0.981
_diffrn_reflns_theta_full 25.242
_diffrn_reflns_theta_max 29.200
_diffrn_reflns_theta_min 1.338
_diffrn_standards_number 0
_exptl_absorpt_coefficient_mu 0.931
_exptl_absorpt_correction_T_max 0.7458
_exptl_absorpt_correction_T_min 0.6658
_exptl_absorpt_correction_type multi-scan
_exptl_absorpt_process_details
;
 'SADABS-2014/4 (Bruker,2014/4) was used for absorption correction.
wR2(int) was 0.0645 before and 0.0542 after correction.
The Ratio of minimum to maximum transmission is 0.8927.
The \l/2 correction factor is 0.00150.'
;
_exptl_crystal_colour yellow
_exptl_crystal_density_diffrn 1.265
_exptl_crystal_description block
_exptl_crystal_F_000 1848
_exptl_crystal_size_max 0.27
_exptl_crystal_size_mid 0.143
_exptl_crystal_size_min 0.125
_refine_diff_density_max 2.297
_refine_diff_density_min -1.355
_refine_diff_density_rms 0.241
_refine_ls_extinction_method none
_refine_ls_goodness_of_fit_ref 1.019
_refine_ls_hydrogen_treatment mixed
_refine_ls_matrix_type full
_refine_ls_number_parameters 486
_refine_ls_number_reflns 12351
_refine_ls_number_restraints 870
_refine_ls_restrained_S_all 1.000
_refine_ls_R_factor_all 0.1648
_refine_ls_R_factor_gt 0.1092
_refine_ls_shift/su_max 0.001
_refine_ls_shift/su_mean 0.000
_refine_ls_structure_factor_coef Fsqd
_refine_ls_weighting_details 'w=1/[\s^2^(Fo^2^)+(0.1569P)^2^+41.3264P] where P=(Fo^2^+2Fc^2^)/3'
_refine_ls_weighting_scheme calc
_refine_ls_wR_factor_gt 0.2817
_refine_ls_wR_factor_ref 0.3234
_reflns_Friedel_coverage 0.000
_reflns_number_gt 7949
_reflns_number_total 12351
_reflns_threshold_expression 'I > 2\s(I)'
_cod_data_source_file d0dt01726d3.cif
_cod_data_source_block MnHdmpe_bridging_cis
_cod_depositor_comments 'Adding full bibliography for 7704762--7704768.cif.'
_cod_original_cell_volume 4528.2(10)
_cod_database_code 7704765
_shelx_shelxl_version_number 2016/6
_shelx_space_group_comment
;
The symmetry employed for this shelxl refinement is uniquely defined
by the following loop, which should always be used as a source of
symmetry information in preference to the above space-group names.
They are only intended as comments.
;
_shelx_estimated_absorpt_t_max 0.893
_shelx_estimated_absorpt_t_min 0.787
_olex2_refinement_description
;
1. Twinned data refinement
 Scales: 0.9415(11)
 0.0585(11)
2. Fixed Uiso
 At 1.2 times of:
  All C(H,H) groups
 At 1.5 times of:
  All C(H,H,H) groups
3. Restrained distances
 C30A-P10A
 1.85 with sigma of 0.02
 C29A-P10A
 1.85 with sigma of 0.02
 C24A-P8A
 1.85 with sigma of 0.02
 P5A-C14A
 1.85 with sigma of 0.02
 C13A-P5A
 1.85 with sigma of 0.02
 C15A-P5A
 1.85 with sigma of 0.02
 C15A-C16A
 1.55 with sigma of 0.02
 C5A-P2A
 1.85 with sigma of 0.02
 P3A-C8A
 1.85 with sigma of 0.02
 C7A-C8A
 2.8 with sigma of 0.02
 C5A-C6A
 2.8 with sigma of 0.02
 C4A-C5A
 2.81 with sigma of 0.02
 C4A-C6A
 2.81 with sigma of 0.02
 C9A-C7A
 2.81 with sigma of 0.02
 C9A-C8A
 2.81 with sigma of 0.02
 C1A-C3A
 2.81 with sigma of 0.02
 C3A-C2A
 2.81 with sigma of 0.02
 C1A-C2A
 2.8 with sigma of 0.02
 C24A-C22A \\sim C22A-C23A \\sim C23A-C24A
 with sigma of 0.002
 C21A-C20A \\sim C20A-C19A \\sim C19A-C21A
 with sigma of 0.002
 C29A-C28A \\sim C28A-C30A \\sim C30A-C29A
 with sigma of 0.002
 C25A-C27A \\sim C27A-C26A \\sim C26A-C25A
 with sigma of 0.002
 C22A-C21A \\sim C27A-C28A \\sim C10A-C9A \\sim C15A-C16A
 with sigma of 0.002
 P10A-C28A \\sim P9A-C27A \\sim P8A-C22A \\sim P7A-C21A \\sim P3A-C9A
 with sigma of 0.002
 C30A-P10A \\sim C29A-P10A
 with sigma of 0.002
 C14A-C15A \\sim C15A-C13A \\sim C13A-C14A
 with sigma of 0.002
 C16A-C17A \\sim C17A-C18A \\sim C18A-C16A
 with sigma of 0.002
 C10A-C12A \\sim C12A-C11A \\sim C11A-C10A
 with sigma of 0.002
 C9A-C7A \\sim C7A-C8A \\sim C8A-C9A
 with sigma of 0.002
 C28A-C30A \\sim C30A-C29A \\sim C29A-C28A
 with sigma of 0.002
 C27A-C26A \\sim C26A-C25A \\sim C25A-C27A
 with sigma of 0.002
 C23A-C24A \\sim C24A-C22A \\sim C22A-C23A
 with sigma of 0.002
 C20A-C21A \\sim C21A-C19A \\sim C19A-C20A
 with sigma of 0.002
 C20A-P7A \\sim P7A-C19A
 with sigma of 0.002
4. Uiso/Uaniso restraints and constraints
Uanis(C10A) = Uanis(C9A)
Uanis(C28A) = Uanis(C27A)
Uanis(C3) = Uanis(C3A) = Uanis(C4A) = Uanis(C4)
Uanis(P7) = Uanis(P2A)
Uanis(P9A) = Uanis(P2)
Uanis(P10A) = Uanis(P9)
Uanis(P8) = Uanis(P7A)
Uanis(P8A) = Uanis(P10)
Uanis(P1) = Uanis(P3A)
Uanis(P4) = Uanis(P5A)
Uanis(P3) = Uanis(P4A)
Uanis(P6A) = Uanis(P5)
Uanis(P1A) = Uanis(P6)
Uanis(C21) = Uanis(C5A)
Uanis(C20) = Uanis(C4A)
Uanis(C6A) = Uanis(C19)
Uanis(C27A) = Uanis(C6)
Uanis(C21A) = Uanis(C23)
Uanis(C22A) = Uanis(C30)
Uanis(C5) = Uanis(C23A)
Uanis(C26A) = Uanis(C5)
Uanis(C27) = Uanis(C29A)
Uanis(C25) = Uanis(C30A) = Uanis(C26) = Uanis(C20A)
Uanis(C25A) = Uanis(C29)
Uanis(C24) = Uanis(C19A)
Uanis(C29) = Uanis(C24A)
Uanis(C1A) = Uanis(C17)
Uanis(C17) = Uanis(C1A)
Uanis(C2) = Uanis(C7A)
Uanis(C9A) = Uanis(C1)
Uanis(C12A) = Uanis(C7)
Uanis(C9) = Uanis(C11A)
Uanis(C16A) = Uanis(C14)
Uanis(C18A) = Uanis(C13)
Uanis(C17A) = Uanis(C8)
Uanis(C14A) = Uanis(C18)
Uanis(C13A) = Uanis(C11)
Uanis(C15A) = Uanis(C12)
Uanis(C2A) = Uanis(C16)
Uanis(C8A) = Uanis(C2)
5. Rigid body (RIGU) restrains
 All non-hydrogen atoms
 with sigma for 1-2 distances of 0.004 and sigma for 1-3 distances of 0.004
6. Others
 Sof(P1A)=Sof(P2A)=Sof(P3A)=Sof(P4A)=Sof(P5A)=Sof(P6A)=Sof(P7A)=Sof(P8A)=
 Sof(P9A)=Sof(P10A)=Sof(C1A)=Sof(H1AA)=Sof(H1AB)=Sof(H1AC)=Sof(C2A)=Sof(H2AA)=
 Sof(H2AB)=Sof(H2AC)=Sof(C3A)=Sof(H3AA)=Sof(H3AB)=Sof(C4A)=Sof(H4AA)=Sof(H4AB)=
 Sof(C5A)=Sof(H5AA)=Sof(H5AB)=Sof(H5AC)=Sof(C6A)=Sof(H6AA)=Sof(H6AB)=Sof(H6AC)=
 Sof(C7A)=Sof(H7AA)=Sof(H7AB)=Sof(H7AC)=Sof(C8A)=Sof(H8AA)=Sof(H8AB)=Sof(H8AC)=
 Sof(C9A)=Sof(H9AA)=Sof(H9AB)=Sof(C10A)=Sof(H10C)=Sof(H10D)=Sof(C11A)=Sof(H11D)=
 Sof(H11E)=Sof(H11F)=Sof(C12A)=Sof(H12D)=Sof(H12E)=Sof(H12F)=Sof(C13A)=
 Sof(H13D)=Sof(H13E)=Sof(H13F)=Sof(C14A)=Sof(H14D)=Sof(H14E)=Sof(H14F)=
 Sof(C15A)=Sof(H15C)=Sof(H15D)=Sof(C16A)=Sof(H16C)=Sof(H16D)=Sof(C17A)=
 Sof(H17D)=Sof(H17E)=Sof(H17F)=Sof(C18A)=Sof(H18D)=Sof(H18E)=Sof(H18F)=
 Sof(C19A)=Sof(H19D)=Sof(H19E)=Sof(H19F)=Sof(C20A)=Sof(H20D)=Sof(H20E)=
 Sof(H20F)=Sof(C21A)=Sof(H21C)=Sof(H21D)=Sof(C22A)=Sof(H22C)=Sof(H22D)=
 Sof(C23A)=Sof(H23D)=Sof(H23E)=Sof(H23F)=Sof(C24A)=Sof(H24D)=Sof(H24E)=
 Sof(H24F)=Sof(C25A)=Sof(H25D)=Sof(H25E)=Sof(H25F)=Sof(C26A)=Sof(H26D)=
 Sof(H26E)=Sof(H26F)=Sof(C27A)=Sof(H27C)=Sof(H27D)=Sof(C28A)=Sof(H28C)=
 Sof(H28D)=Sof(C29A)=Sof(H29D)=Sof(H29E)=Sof(H29F)=Sof(C30A)=Sof(H30D)=
 Sof(H30E)=Sof(H30F)=1-FVAR(1)
 Sof(H)=Sof(P1)=Sof(P2)=Sof(P3)=Sof(P4)=Sof(P5)=Sof(P6)=Sof(P7)=Sof(P8)=
 Sof(P9)=Sof(P10)=Sof(C1)=Sof(H1A)=Sof(H1B)=Sof(H1C)=Sof(C2)=Sof(H2A)=Sof(H2B)=
 Sof(H2C)=Sof(C3)=Sof(H3A)=Sof(H3B)=Sof(C4)=Sof(H4A)=Sof(H4B)=Sof(C5)=Sof(H5A)=
 Sof(H5B)=Sof(H5C)=Sof(C6)=Sof(H6A)=Sof(H6B)=Sof(H6C)=Sof(C7)=Sof(H7A)=Sof(H7B)=
 Sof(H7C)=Sof(C8)=Sof(H8A)=Sof(H8B)=Sof(H8C)=Sof(C9)=Sof(H9A)=Sof(H9B)=Sof(C10)=
 Sof(H10A)=Sof(H10B)=Sof(C11)=Sof(H11A)=Sof(H11B)=Sof(H11C)=Sof(C12)=Sof(H12A)=
 Sof(H12B)=Sof(H12C)=Sof(C13)=Sof(H13A)=Sof(H13B)=Sof(H13C)=Sof(C14)=Sof(H14A)=
 Sof(H14B)=Sof(H14C)=Sof(C15)=Sof(H15A)=Sof(H15B)=Sof(C16)=Sof(H16A)=Sof(H16B)=
 Sof(C17)=Sof(H17A)=Sof(H17B)=Sof(H17C)=Sof(C18)=Sof(H18A)=Sof(H18B)=Sof(H18C)=
 Sof(C19)=Sof(H19A)=Sof(H19B)=Sof(H19C)=Sof(C20)=Sof(H20A)=Sof(H20B)=Sof(H20C)=
 Sof(C21)=Sof(H21A)=Sof(H21B)=Sof(C22)=Sof(H22A)=Sof(H22B)=Sof(C23)=Sof(H23A)=
 Sof(H23B)=Sof(H23C)=Sof(C24)=Sof(H24A)=Sof(H24B)=Sof(H24C)=Sof(C25)=Sof(H25A)=
 Sof(H25B)=Sof(H25C)=Sof(C26)=Sof(H26A)=Sof(H26B)=Sof(H26C)=Sof(C27)=Sof(H27A)=
 Sof(H27B)=Sof(C28)=Sof(H28A)=Sof(H28B)=Sof(C29)=Sof(H29A)=Sof(H29B)=Sof(H29C)=
 Sof(C30)=Sof(H30A)=Sof(H30B)=Sof(H30C)=FVAR(1)
 Fixed Uiso: H(0.03)
7.a Secondary CH2 refined with riding coordinates:
 C3(H3A,H3B), C4(H4A,H4B), C9(H9A,H9B), C10(H10A,H10B), C15(H15A,H15B),
 C16(H16A,H16B), C21(H21A,H21B), C22(H22A,H22B), C27(H27A,H27B), C28(H28A,H28B),
  C3A(H3AA,H3AB), C4A(H4AA,H4AB), C9A(H9AA,H9AB), C10A(H10C,H10D), C15A(H15C,
 H15D), C16A(H16C,H16D), C21A(H21C,H21D), C22A(H22C,H22D), C27A(H27C,H27D),
 C28A(H28C,H28D)
7.b Me refined with riding coordinates:
 C1(H1A,H1B,H1C), C2(H2A,H2B,H2C), C5(H5A,H5B,H5C), C6(H6A,H6B,H6C), C7(H7A,
 H7B,H7C), C8(H8A,H8B,H8C), C11(H11A,H11B,H11C), C12(H12A,H12B,H12C), C13(H13A,
 H13B,H13C), C14(H14A,H14B,H14C), C17(H17A,H17B,H17C), C18(H18A,H18B,H18C),
 C19(H19A,H19B,H19C), C20(H20A,H20B,H20C), C23(H23A,H23B,H23C), C24(H24A,H24B,
 H24C), C25(H25A,H25B,H25C), C26(H26A,H26B,H26C), C29(H29A,H29B,H29C), C30(H30A,
 H30B,H30C), C1A(H1AA,H1AB,H1AC), C2A(H2AA,H2AB,H2AC), C5A(H5AA,H5AB,H5AC),
 C6A(H6AA,H6AB,H6AC), C7A(H7AA,H7AB,H7AC), C8A(H8AA,H8AB,H8AC), C11A(H11D,H11E,
 H11F), C12A(H12D,H12E,H12F), C13A(H13D,H13E,H13F), C14A(H14D,H14E,H14F),
 C17A(H17D,H17E,H17F), C18A(H18D,H18E,H18F), C19A(H19D,H19E,H19F), C20A(H20D,
 H20E,H20F), C23A(H23D,H23E,H23F), C24A(H24D,H24E,H24F), C25A(H25D,H25E,H25F),
 C26A(H26D,H26E,H26F), C29A(H29D,H29E,H29F), C30A(H30D,H30E,H30F)
;
_olex2_submission_special_instructions 'No special instructions were received'

loop_
_space_group_symop_operation_xyz
'x, y, z'
'-x+1/2, y+1/2, -z+1/2'
'-x, -y, -z'
'x-1/2, -y-1/2, z-1/2'

loop_
_atom_site_label
_atom_site_type_symbol
_atom_site_fract_x
_atom_site_fract_y
_atom_site_fract_z
_atom_site_U_iso_or_equiv
_atom_site_adp_type
_atom_site_occupancy
_atom_site_site_symmetry_order
_atom_site_calc_flag
_atom_site_refinement_flags_posn
_atom_site_refinement_flags_adp
_atom_site_refinement_flags_occupancy
_atom_site_disorder_assembly
_atom_site_disorder_group
Mn1 Mn 0.53775(6) 0.71993(9) 0.63581(3) 0.0155(2) Uani 1 1 d . U . . .
H H 0.482(7) 0.671(10) 0.675(4) 0.030 Uiso 0.8428(18) 1 d . . P A 1
Mn2 Mn 0.47190(6) 0.76190(9) 0.86725(3) 0.0155(2) Uani 1 1 d . U . . .
P1 P 0.50078(17) 0.9084(2) 0.66256(9) 0.0276(5) Uani 0.8428(18) 1 d . U P A 1
P2 P 0.39224(16) 0.8125(2) 0.79910(8) 0.0286(5) Uani 0.8428(18) 1 d . U P A 1
P3 P 0.41522(14) 0.7063(2) 0.58481(8) 0.0201(4) Uani 0.8428(18) 1 d . U P A 1
P4 P 0.5977(2) 0.7848(3) 0.57489(10) 0.0378(6) Uani 0.8428(18) 1 d . U P A 1
P5 P 0.55205(17) 0.5061(2) 0.63812(9) 0.0254(5) Uani 0.8428(18) 1 d . U P A 1
P6 P 0.66760(13) 0.7117(2) 0.68498(7) 0.0189(4) Uani 0.8428(18) 1 d . U P A 1
P7 P 0.45821(18) 0.5520(2) 0.85382(9) 0.0302(5) Uani 0.8428(18) 1 d . U P A 1
P8 P 0.59522(17) 0.7062(3) 0.91426(10) 0.0364(6) Uani 0.8428(18) 1 d . U P A 1
P9 P 0.49796(19) 0.9658(2) 0.88446(9) 0.0323(6) Uani 0.8428(18) 1 d . U P A 1
P10 P 0.3744(2) 0.7590(6) 0.91490(13) 0.0726(14) Uani 0.8428(18) 1 d . U P A 1
C1 C 0.4408(9) 1.0322(10) 0.6224(4) 0.049(3) Uani 0.8428(18) 1 d . U P A 1
H1A H 0.472160 1.047032 0.595464 0.073 Uiso 0.8428(18) 1 calc R . P A 1
H1B H 0.381193 1.001941 0.610901 0.073 Uiso 0.8428(18) 1 calc R . P A 1
H1C H 0.437856 1.112456 0.640005 0.073 Uiso 0.8428(18) 1 calc R . P A 1
C2 C 0.5842(7) 1.0238(9) 0.6921(4) 0.039(2) Uani 0.8428(18) 1 d . U P A 1
H2A H 0.631356 1.033883 0.672830 0.058 Uiso 0.8428(18) 1 calc R . P A 1
H2B H 0.556251 1.106955 0.695511 0.058 Uiso 0.8428(18) 1 calc R . P A 1
H2C H 0.608835 0.991013 0.723506 0.058 Uiso 0.8428(18) 1 calc R . P A 1
C3 C 0.4237(7) 0.9100(9) 0.7060(3) 0.0364(12) Uani 0.8428(18) 1 d . U P A 1
H3A H 0.407993 0.999847 0.712182 0.044 Uiso 0.8428(18) 1 calc R . P A 1
H3B H 0.369184 0.864554 0.692517 0.044 Uiso 0.8428(18) 1 calc R . P A 1
C4 C 0.4622(8) 0.8470(9) 0.7524(3) 0.0364(12) Uani 0.8428(18) 1 d . U P A 1
H4A H 0.511378 0.901811 0.767102 0.044 Uiso 0.8428(18) 1 calc R . P A 1
H4B H 0.488271 0.764601 0.744360 0.044 Uiso 0.8428(18) 1 calc R . P A 1
C5 C 0.3112(8) 0.7022(16) 0.7655(4) 0.059(3) Uani 0.8428(18) 1 d . U P A 1
H5A H 0.337314 0.616777 0.764462 0.088 Uiso 0.8428(18) 1 calc R . P A 1
H5B H 0.258884 0.697089 0.781215 0.088 Uiso 0.8428(18) 1 calc R . P A 1
H5C H 0.294615 0.734517 0.733162 0.088 Uiso 0.8428(18) 1 calc R . P A 1
C6 C 0.3167(7) 0.9505(12) 0.7915(4) 0.049(2) Uani 0.8428(18) 1 d . U P A 1
H6A H 0.346054 1.025886 0.807090 0.073 Uiso 0.8428(18) 1 calc R . P A 1
H6B H 0.299806 0.968264 0.757573 0.073 Uiso 0.8428(18) 1 calc R . P A 1
H6C H 0.264075 0.930835 0.805626 0.073 Uiso 0.8428(18) 1 calc R . P A 1
C7 C 0.3074(7) 0.7417(14) 0.6011(4) 0.039(2) Uani 0.8428(18) 1 d . U P A 1
H7A H 0.298814 0.690627 0.628853 0.058 Uiso 0.8428(18) 1 calc R . P A 1
H7B H 0.303891 0.833042 0.608577 0.058 Uiso 0.8428(18) 1 calc R . P A 1
H7C H 0.261550 0.720328 0.574509 0.058 Uiso 0.8428(18) 1 calc R . P A 1
C8 C 0.3827(7) 0.5584(10) 0.5506(3) 0.037(2) Uani 0.8428(18) 1 d . U P A 1
H8A H 0.433858 0.523094 0.538332 0.056 Uiso 0.8428(18) 1 calc R . P A 1
H8B H 0.360607 0.495186 0.571322 0.056 Uiso 0.8428(18) 1 calc R . P A 1
H8C H 0.336562 0.578695 0.524095 0.056 Uiso 0.8428(18) 1 calc R . P A 1
C9 C 0.4186(8) 0.8102(12) 0.5326(4) 0.043(2) Uani 0.8428(18) 1 d . U P A 1
H9A H 0.372447 0.785323 0.506192 0.052 Uiso 0.8428(18) 1 calc R . P A 1
H9B H 0.410169 0.901276 0.540658 0.052 Uiso 0.8428(18) 1 calc R . P A 1
C10 C 0.5127(9) 0.7880(17) 0.5191(4) 0.066(4) Uani 0.8428(18) 1 d . U P A 1
H10A H 0.526853 0.857726 0.497904 0.079 Uiso 0.8428(18) 1 calc R . P A 1
H10B H 0.513986 0.705747 0.501886 0.079 Uiso 0.8428(18) 1 calc R . P A 1
C11 C 0.6406(8) 0.9471(12) 0.5692(4) 0.052(3) Uani 0.8428(18) 1 d . U P A 1
H11A H 0.602078 1.009214 0.581620 0.077 Uiso 0.8428(18) 1 calc R . P A 1
H11B H 0.699889 0.953214 0.587171 0.077 Uiso 0.8428(18) 1 calc R . P A 1
H11C H 0.642647 0.965546 0.535684 0.077 Uiso 0.8428(18) 1 calc R . P A 1
C12 C 0.6821(9) 0.6957(14) 0.5493(5) 0.058(3) Uani 0.8428(18) 1 d . U P A 1
H12A H 0.669026 0.603826 0.549511 0.087 Uiso 0.8428(18) 1 calc R . P A 1
H12B H 0.682577 0.724102 0.516544 0.087 Uiso 0.8428(18) 1 calc R . P A 1
H12C H 0.739819 0.711770 0.568032 0.087 Uiso 0.8428(18) 1 calc R . P A 1
C13 C 0.4679(7) 0.4086(8) 0.6593(4) 0.0321(19) Uani 0.8428(18) 1 d . U P A 1
H13A H 0.445677 0.453206 0.685280 0.048 Uiso 0.8428(18) 1 calc R . P A 1
H13B H 0.419548 0.394138 0.633299 0.048 Uiso 0.8428(18) 1 calc R . P A 1
H13C H 0.493238 0.326081 0.670627 0.048 Uiso 0.8428(18) 1 calc R . P A 1
C14 C 0.5814(8) 0.4008(10) 0.5903(4) 0.040(2) Uani 0.8428(18) 1 d . U P A 1
H14A H 0.627326 0.441987 0.575285 0.060 Uiso 0.8428(18) 1 calc R . P A 1
H14B H 0.602978 0.318432 0.603923 0.060 Uiso 0.8428(18) 1 calc R . P A 1
H14C H 0.529289 0.386489 0.566595 0.060 Uiso 0.8428(18) 1 calc R . P A 1
C15 C 0.6485(6) 0.4563(9) 0.6840(4) 0.033(2) Uani 0.8428(18) 1 d . U P A 1
H15A H 0.630651 0.454004 0.715901 0.040 Uiso 0.8428(18) 1 calc R . P A 1
H15B H 0.669078 0.369793 0.676573 0.040 Uiso 0.8428(18) 1 calc R . P A 1
C16 C 0.7219(6) 0.5540(9) 0.6830(3) 0.0291(17) Uani 0.8428(18) 1 d . U P A 1
H16A H 0.748477 0.545184 0.653590 0.035 Uiso 0.8428(18) 1 calc R . P A 1
H16B H 0.768471 0.542926 0.710648 0.035 Uiso 0.8428(18) 1 calc R . P A 1
C17 C 0.6756(6) 0.7221(8) 0.7499(3) 0.0233(16) Uani 0.8428(18) 1 d . U P A 1
H17A H 0.649143 0.802689 0.758467 0.035 Uiso 0.8428(18) 1 calc R . P A 1
H17B H 0.644303 0.649728 0.761568 0.035 Uiso 0.8428(18) 1 calc R . P A 1
H17C H 0.737508 0.719573 0.764328 0.035 Uiso 0.8428(18) 1 calc R . P A 1
C18 C 0.7632(6) 0.8141(10) 0.6779(4) 0.038(2) Uani 0.8428(18) 1 d . U P A 1
H18A H 0.769220 0.819549 0.644226 0.057 Uiso 0.8428(18) 1 calc R . P A 1
H18B H 0.754322 0.900209 0.690068 0.057 Uiso 0.8428(18) 1 calc R . P A 1
H18C H 0.816727 0.776722 0.695615 0.057 Uiso 0.8428(18) 1 calc R . P A 1
C19 C 0.3519(8) 0.4721(13) 0.8574(5) 0.052(3) Uani 0.8428(18) 1 d . U P A 1
H19A H 0.327356 0.505347 0.884702 0.078 Uiso 0.8428(18) 1 calc R . P A 1
H19B H 0.310931 0.489073 0.828282 0.078 Uiso 0.8428(18) 1 calc R . P A 1
H19C H 0.361236 0.379420 0.860990 0.078 Uiso 0.8428(18) 1 calc R . P A 1
C20 C 0.4940(7) 0.4800(9) 0.8019(4) 0.0364(12) Uani 0.8428(18) 1 d . U P A 1
H20A H 0.550590 0.517073 0.797215 0.055 Uiso 0.8428(18) 1 calc R . P A 1
H20B H 0.500565 0.387269 0.806657 0.055 Uiso 0.8428(18) 1 calc R . P A 1
H20C H 0.450261 0.496922 0.773950 0.055 Uiso 0.8428(18) 1 calc R . P A 1
C21 C 0.5266(8) 0.4517(12) 0.8998(5) 0.050(3) Uani 0.8428(18) 1 d . U P A 1
H21A H 0.498166 0.443845 0.928579 0.061 Uiso 0.8428(18) 1 calc R . P A 1
H21B H 0.535533 0.364801 0.887408 0.061 Uiso 0.8428(18) 1 calc R . P A 1
C22 C 0.6113(9) 0.5209(13) 0.9105(6) 0.064(3) Uani 0.8428(18) 1 d . U P A 1
H22A H 0.647610 0.501793 0.885522 0.077 Uiso 0.8428(18) 1 calc R . P A 1
H22B H 0.643397 0.489624 0.941062 0.077 Uiso 0.8428(18) 1 calc R . P A 1
C23 C 0.6155(9) 0.6965(17) 0.9800(5) 0.068(4) Uani 0.8428(18) 1 d . U P A 1
H23A H 0.560232 0.677742 0.991773 0.102 Uiso 0.8428(18) 1 calc R . P A 1
H23B H 0.658047 0.628167 0.989905 0.102 Uiso 0.8428(18) 1 calc R . P A 1
H23C H 0.638980 0.778488 0.993101 0.102 Uiso 0.8428(18) 1 calc R . P A 1
C24 C 0.7021(8) 0.7404(16) 0.9000(6) 0.070(4) Uani 0.8428(18) 1 d . U P A 1
H24A H 0.698912 0.747625 0.865567 0.104 Uiso 0.8428(18) 1 calc R . P A 1
H24B H 0.723500 0.821365 0.914974 0.104 Uiso 0.8428(18) 1 calc R . P A 1
H24C H 0.742567 0.671044 0.911778 0.104 Uiso 0.8428(18) 1 calc R . P A 1
C25 C 0.5245(11) 1.0845(15) 0.8394(5) 0.060(2) Uani 0.8428(18) 1 d . U P A 1
H25A H 0.571290 1.050156 0.823200 0.090 Uiso 0.8428(18) 1 calc R . P A 1
H25B H 0.471923 1.100340 0.816116 0.090 Uiso 0.8428(18) 1 calc R . P A 1
H25C H 0.544086 1.165041 0.855223 0.090 Uiso 0.8428(18) 1 calc R . P A 1
C26 C 0.5908(10) 1.0115(13) 0.9316(5) 0.060(2) Uani 0.8428(18) 1 d . U P A 1
H26A H 0.645316 0.972609 0.924552 0.090 Uiso 0.8428(18) 1 calc R . P A 1
H26B H 0.597026 1.105042 0.932409 0.090 Uiso 0.8428(18) 1 calc R . P A 1
H26C H 0.578586 0.980927 0.962386 0.090 Uiso 0.8428(18) 1 calc R . P A 1
C27 C 0.4106(11) 1.0529(18) 0.9087(6) 0.071(3) Uani 0.8428(18) 1 d . U P A 1
H27A H 0.433835 1.129136 0.927081 0.085 Uiso 0.8428(18) 1 calc R . P A 1
H27B H 0.362730 1.079321 0.883369 0.085 Uiso 0.8428(18) 1 calc R . P A 1
C28 C 0.3789(14) 0.946(2) 0.9418(6) 0.096(5) Uani 0.8428(18) 1 d . U P A 1
H28A H 0.319433 0.968906 0.948255 0.115 Uiso 0.8428(18) 1 calc R . P A 1
H28B H 0.418687 0.946696 0.972480 0.115 Uiso 0.8428(18) 1 calc R . P A 1
C29 C 0.2585(8) 0.7734(16) 0.8979(6) 0.070(3) Uani 0.8428(18) 1 d . U P A 1
H29A H 0.245879 0.804807 0.865244 0.105 Uiso 0.8428(18) 1 calc R . P A 1
H29B H 0.230887 0.689326 0.900082 0.105 Uiso 0.8428(18) 1 calc R . P A 1
H29C H 0.235016 0.833826 0.919139 0.105 Uiso 0.8428(18) 1 calc R . P A 1
C30 C 0.3840(9) 0.7021(16) 0.9738(4) 0.063(3) Uani 0.8428(18) 1 d . U P A 1
H30A H 0.446244 0.690715 0.986652 0.094 Uiso 0.8428(18) 1 calc R . P A 1
H30B H 0.357610 0.764205 0.993231 0.094 Uiso 0.8428(18) 1 calc R . P A 1
H30C H 0.353481 0.619705 0.974173 0.094 Uiso 0.8428(18) 1 calc R . P A 1
P1A P 0.6032(7) 0.6841(11) 0.7022(4) 0.0189(4) Uani 0.1572(18) 1 d . U P A 2
P2A P 0.4914(10) 0.5793(12) 0.8372(5) 0.0302(5) Uani 0.1572(18) 1 d D U P A 2
P3A P 0.5370(10) 0.9417(12) 0.6502(5) 0.0276(5) Uani 0.1572(18) 1 d D U P A 2
P4A P 0.4099(8) 0.7667(14) 0.5844(5) 0.0201(4) Uani 0.1572(18) 1 d . U P A 2
P5A P 0.6346(11) 0.7642(16) 0.5903(5) 0.0378(6) Uani 0.1572(18) 1 d D U P A 2
P6A P 0.5150(9) 0.5236(12) 0.6161(5) 0.0254(5) Uani 0.1572(18) 1 d . U P A 2
P7A P 0.5929(10) 0.7735(17) 0.9139(5) 0.0364(6) Uani 0.1572(18) 1 d D U P A 2
P8A P 0.3908(14) 0.699(3) 0.9201(8) 0.0726(14) Uani 0.1572(18) 1 d D U P A 2
P9A P 0.3326(9) 0.7897(12) 0.8162(4) 0.0286(5) Uani 0.1572(18) 1 d D U P A 2
P10A P 0.4525(10) 0.9856(12) 0.8635(5) 0.0323(6) Uani 0.1572(18) 1 d D U P A 2
C1A C 0.678(3) 0.797(3) 0.7435(15) 0.0233(16) Uani 0.1572(18) 1 d D U P A 2
H1AA H 0.722559 0.834152 0.726156 0.035 Uiso 0.1572(18) 1 calc R . P A 2
H1AB H 0.643159 0.865298 0.754689 0.035 Uiso 0.1572(18) 1 calc R . P A 2
H1AC H 0.707889 0.748029 0.770724 0.035 Uiso 0.1572(18) 1 calc R . P A 2
C2A C 0.683(3) 0.544(4) 0.7115(17) 0.0291(17) Uani 0.1572(18) 1 d D U P A 2
H2AA H 0.727275 0.553173 0.690294 0.044 Uiso 0.1572(18) 1 calc R . P A 2
H2AB H 0.712327 0.543308 0.744489 0.044 Uiso 0.1572(18) 1 calc R . P A 2
H2AC H 0.650979 0.463532 0.704507 0.044 Uiso 0.1572(18) 1 calc R . P A 2
C3A C 0.533(2) 0.636(4) 0.7464(18) 0.0364(12) Uani 0.1572(18) 1 d D U P A 2
H3AA H 0.497693 0.711910 0.752330 0.044 Uiso 0.1572(18) 1 calc R . P A 2
H3AB H 0.490764 0.571346 0.730737 0.044 Uiso 0.1572(18) 1 calc R . P A 2
C4A C 0.568(3) 0.584(5) 0.7917(16) 0.0364(12) Uani 0.1572(18) 1 d D U P A 2
H4AA H 0.620207 0.636023 0.804746 0.044 Uiso 0.1572(18) 1 calc R . P A 2
H4AB H 0.588787 0.496083 0.787071 0.044 Uiso 0.1572(18) 1 calc R . P A 2
C5A C 0.545(3) 0.443(4) 0.8726(18) 0.050(3) Uani 0.1572(18) 1 d D U P A 2
H5AA H 0.595838 0.475056 0.894521 0.076 Uiso 0.1572(18) 1 calc R . P A 2
H5AB H 0.503181 0.403169 0.890657 0.076 Uiso 0.1572(18) 1 calc R . P A 2
H5AC H 0.565246 0.379726 0.851228 0.076 Uiso 0.1572(18) 1 calc R . P A 2
C6A C 0.402(3) 0.481(6) 0.801(2) 0.052(3) Uani 0.1572(18) 1 d D U P A 2
H6AA H 0.364653 0.537564 0.779552 0.078 Uiso 0.1572(18) 1 calc R . P A 2
H6AB H 0.428836 0.416080 0.783427 0.078 Uiso 0.1572(18) 1 calc R . P A 2
H6AC H 0.366771 0.439523 0.822857 0.078 Uiso 0.1572(18) 1 calc R . P A 2
C7A C 0.6392(16) 1.048(5) 0.6517(12) 0.039(2) Uani 0.1572(18) 1 d D U P A 2
H7AA H 0.669772 1.025793 0.625094 0.058 Uiso 0.1572(18) 1 calc R . P A 2
H7AB H 0.621368 1.138275 0.649249 0.058 Uiso 0.1572(18) 1 calc R . P A 2
H7AC H 0.678654 1.034327 0.681622 0.058 Uiso 0.1572(18) 1 calc R . P A 2
C8A C 0.500(2) 1.011(4) 0.7035(8) 0.039(2) Uani 0.1572(18) 1 d D U P A 2
H8AA H 0.446115 0.967752 0.709328 0.058 Uiso 0.1572(18) 1 calc R . P A 2
H8AB H 0.545952 0.998643 0.730976 0.058 Uiso 0.1572(18) 1 calc R . P A 2
H8AC H 0.488666 1.102590 0.698603 0.058 Uiso 0.1572(18) 1 calc R . P A 2
C9A C 0.4651(18) 1.050(3) 0.6052(10) 0.049(3) Uani 0.1572(18) 1 d D U P A 2
H9AA H 0.449559 1.130858 0.620197 0.058 Uiso 0.1572(18) 1 calc R . P A 2
H9AB H 0.495221 1.070702 0.577835 0.058 Uiso 0.1572(18) 1 calc R . P A 2
C10A C 0.383(2) 0.966(3) 0.5900(16) 0.049(3) Uani 0.1572(18) 1 d D U P A 2
H10C H 0.352521 0.996502 0.558956 0.058 Uiso 0.1572(18) 1 calc R . P A 2
H10D H 0.341763 0.977169 0.613343 0.058 Uiso 0.1572(18) 1 calc R . P A 2
C11A C 0.397(4) 0.796(5) 0.5192(16) 0.043(2) Uani 0.1572(18) 1 d D U P A 2
H11D H 0.454645 0.815933 0.510171 0.065 Uiso 0.1572(18) 1 calc R . P A 2
H11E H 0.372828 0.719603 0.502199 0.065 Uiso 0.1572(18) 1 calc R . P A 2
H11F H 0.357293 0.868818 0.511017 0.065 Uiso 0.1572(18) 1 calc R . P A 2
C12A C 0.299(4) 0.736(5) 0.5877(18) 0.039(2) Uani 0.1572(18) 1 d D U P A 2
H12D H 0.292053 0.717431 0.620628 0.058 Uiso 0.1572(18) 1 calc R . P A 2
H12E H 0.263581 0.811093 0.576564 0.058 Uiso 0.1572(18) 1 calc R . P A 2
H12F H 0.279116 0.661878 0.567746 0.058 Uiso 0.1572(18) 1 calc R . P A 2
C13A C 0.634(3) 0.832(4) 0.5301(10) 0.052(3) Uani 0.1572(18) 1 d D U P A 2
H13D H 0.573469 0.835427 0.513472 0.077 Uiso 0.1572(18) 1 calc R . P A 2
H13E H 0.658671 0.918840 0.532689 0.077 Uiso 0.1572(18) 1 calc R . P A 2
H13F H 0.669463 0.777762 0.512285 0.077 Uiso 0.1572(18) 1 calc R . P A 2
C14A C 0.7538(16) 0.769(4) 0.6127(15) 0.038(2) Uani 0.1572(18) 1 d D U P A 2
H14D H 0.764622 0.735514 0.645115 0.057 Uiso 0.1572(18) 1 calc R . P A 2
H14E H 0.785413 0.717051 0.592230 0.057 Uiso 0.1572(18) 1 calc R . P A 2
H14F H 0.774621 0.858130 0.612634 0.057 Uiso 0.1572(18) 1 calc R . P A 2
C15A C 0.622(3) 0.591(2) 0.5752(13) 0.058(3) Uani 0.1572(18) 1 d D U P A 2
H15C H 0.582520 0.594786 0.544352 0.070 Uiso 0.1572(18) 1 calc R . P A 2
H15D H 0.680287 0.570277 0.566980 0.070 Uiso 0.1572(18) 1 calc R . P A 2
C16A C 0.595(3) 0.461(3) 0.5952(13) 0.040(2) Uani 0.1572(18) 1 d D U P A 2
H16C H 0.640154 0.425189 0.619911 0.048 Uiso 0.1572(18) 1 calc R . P A 2
H16D H 0.576037 0.396770 0.570256 0.048 Uiso 0.1572(18) 1 calc R . P A 2
C17A C 0.420(2) 0.455(5) 0.5877(13) 0.037(2) Uani 0.1572(18) 1 d D U P A 2
H17D H 0.369085 0.492447 0.600035 0.056 Uiso 0.1572(18) 1 calc R . P A 2
H17E H 0.414112 0.471943 0.553553 0.056 Uiso 0.1572(18) 1 calc R . P A 2
H17F H 0.421116 0.362546 0.593273 0.056 Uiso 0.1572(18) 1 calc R . P A 2
C18A C 0.518(2) 0.409(4) 0.6712(14) 0.0321(19) Uani 0.1572(18) 1 d D U P A 2
H18D H 0.471941 0.433052 0.689470 0.048 Uiso 0.1572(18) 1 calc R . P A 2
H18E H 0.509370 0.320085 0.660225 0.048 Uiso 0.1572(18) 1 calc R . P A 2
H18F H 0.575738 0.416115 0.691318 0.048 Uiso 0.1572(18) 1 calc R . P A 2
C19A C 0.682(3) 0.684(3) 0.895(2) 0.070(4) Uani 0.1572(18) 1 d D U P A 2
H19D H 0.658839 0.603247 0.879977 0.104 Uiso 0.1572(18) 1 calc R . P A 2
H19E H 0.707745 0.734570 0.871267 0.104 Uiso 0.1572(18) 1 calc R . P A 2
H19F H 0.726595 0.665442 0.921855 0.104 Uiso 0.1572(18) 1 calc R . P A 2
C20A C 0.645(4) 0.918(4) 0.9396(15) 0.060(2) Uani 0.1572(18) 1 d D U P A 2
H20D H 0.601206 0.972628 0.951179 0.090 Uiso 0.1572(18) 1 calc R . P A 2
H20E H 0.690775 0.894995 0.966105 0.090 Uiso 0.1572(18) 1 calc R . P A 2
H20F H 0.671925 0.964123 0.915516 0.090 Uiso 0.1572(18) 1 calc R . P A 2
C21A C 0.5822(19) 0.681(4) 0.9713(10) 0.068(4) Uani 0.1572(18) 1 d D U P A 2
H21C H 0.601030 0.590263 0.969034 0.082 Uiso 0.1572(18) 1 calc R . P A 2
H21D H 0.617650 0.721101 0.999186 0.082 Uiso 0.1572(18) 1 calc R . P A 2
C22A C 0.4826(16) 0.689(4) 0.9741(11) 0.063(3) Uani 0.1572(18) 1 d D U P A 2
H22C H 0.475134 0.765847 0.993722 0.076 Uiso 0.1572(18) 1 calc R . P A 2
H22D H 0.468576 0.614230 0.992747 0.076 Uiso 0.1572(18) 1 calc R . P A 2
C23A C 0.347(3) 0.542(5) 0.913(2) 0.059(3) Uani 0.1572(18) 1 d D U P A 2
H23D H 0.388773 0.485202 0.901466 0.088 Uiso 0.1572(18) 1 calc R . P A 2
H23E H 0.334496 0.510952 0.944177 0.088 Uiso 0.1572(18) 1 calc R . P A 2
H23F H 0.291761 0.543988 0.890897 0.088 Uiso 0.1572(18) 1 calc R . P A 2
C24A C 0.309(2) 0.804(4) 0.943(2) 0.070(3) Uani 0.1572(18) 1 d D U P A 2
H24D H 0.332457 0.891693 0.946680 0.105 Uiso 0.1572(18) 1 calc R . P A 2
H24E H 0.254441 0.804959 0.920114 0.105 Uiso 0.1572(18) 1 calc R . P A 2
H24F H 0.297175 0.771923 0.973395 0.105 Uiso 0.1572(18) 1 calc R . P A 2
C25A C 0.230(3) 0.694(4) 0.8241(17) 0.070(3) Uani 0.1572(18) 1 d D U P A 2
H25D H 0.227695 0.683404 0.858028 0.105 Uiso 0.1572(18) 1 calc R . P A 2
H25E H 0.177901 0.739270 0.808997 0.105 Uiso 0.1572(18) 1 calc R . P A 2
H25F H 0.233104 0.609144 0.809466 0.105 Uiso 0.1572(18) 1 calc R . P A 2
C26A C 0.314(4) 0.788(4) 0.7480(15) 0.059(3) Uani 0.1572(18) 1 d D U P A 2
H26D H 0.361844 0.835073 0.736423 0.088 Uiso 0.1572(18) 1 calc R . P A 2
H26E H 0.313078 0.699630 0.736676 0.088 Uiso 0.1572(18) 1 calc R . P A 2
H26F H 0.257875 0.829756 0.736207 0.088 Uiso 0.1572(18) 1 calc R . P A 2
C27A C 0.282(2) 0.957(2) 0.8227(16) 0.049(2) Uani 0.1572(18) 1 d D U P A 2
H27C H 0.231590 0.971873 0.797526 0.059 Uiso 0.1572(18) 1 calc R . P A 2
H27D H 0.262395 0.965973 0.853996 0.059 Uiso 0.1572(18) 1 calc R . P A 2
C28A C 0.3578(15) 1.052(4) 0.8180(11) 0.049(2) Uani 0.1572(18) 1 d D U P A 2
H28C H 0.342108 1.140746 0.826152 0.059 Uiso 0.1572(18) 1 calc R . P A 2
H28D H 0.373149 1.051544 0.785505 0.059 Uiso 0.1572(18) 1 calc R . P A 2
C29A C 0.424(3) 1.074(6) 0.9153(13) 0.071(3) Uani 0.1572(18) 1 d D U P A 2
H29D H 0.377710 1.027611 0.928305 0.106 Uiso 0.1572(18) 1 calc R . P A 2
H29E H 0.476266 1.080433 0.939516 0.106 Uiso 0.1572(18) 1 calc R . P A 2
H29F H 0.403384 1.159827 0.905443 0.106 Uiso 0.1572(18) 1 calc R . P A 2
C30A C 0.539(3) 1.093(5) 0.8473(15) 0.060(2) Uani 0.1572(18) 1 d D U P A 2
H30D H 0.561321 1.058253 0.819552 0.090 Uiso 0.1572(18) 1 calc R . P A 2
H30E H 0.514051 1.178294 0.839895 0.090 Uiso 0.1572(18) 1 calc R . P A 2
H30F H 0.586933 1.098901 0.873968 0.090 Uiso 0.1572(18) 1 calc R . P A 2

loop_
_atom_site_aniso_label
_atom_site_aniso_U_11
_atom_site_aniso_U_22
_atom_site_aniso_U_33
_atom_site_aniso_U_23
_atom_site_aniso_U_13
_atom_site_aniso_U_12
Mn1 0.0177(5) 0.0157(5) 0.0127(4) -0.0006(4) 0.0008(3) -0.0051(4)
Mn2 0.0198(5) 0.0139(4) 0.0138(5) -0.0033(4) 0.0058(4) -0.0016(3)
P1 0.0328(13) 0.0124(10) 0.0341(13) -0.0026(9) -0.0064(10) 0.0013(8)
P2 0.0303(11) 0.0276(11) 0.0243(11) 0.0032(9) -0.0078(9) -0.0002(9)
P3 0.0201(9) 0.0151(10) 0.0223(10) 0.0038(9) -0.0057(7) -0.0039(9)
P4 0.0434(16) 0.0478(15) 0.0228(13) 0.0140(11) 0.0071(11) -0.0159(13)
P5 0.0326(12) 0.0159(9) 0.0283(13) -0.0013(9) 0.0065(10) 0.0011(8)
P6 0.0161(9) 0.0231(10) 0.0152(9) 0.0018(7) -0.0048(7) -0.0016(7)
P7 0.0419(14) 0.0155(10) 0.0333(13) -0.0048(9) 0.0059(11) -0.0021(9)
P8 0.0241(11) 0.0562(18) 0.0268(11) -0.0004(14) -0.0027(9) 0.0106(13)
P9 0.0514(16) 0.0138(10) 0.0292(13) -0.0098(9) -0.0016(11) 0.0003(10)
P10 0.0342(17) 0.157(5) 0.0322(16) 0.018(2) 0.0226(14) 0.022(2)
C1 0.066(7) 0.025(4) 0.048(6) 0.010(4) -0.013(5) 0.010(4)
C2 0.056(5) 0.018(4) 0.037(5) -0.009(3) -0.010(4) -0.007(4)
C3 0.054(3) 0.025(2) 0.030(3) -0.003(2) 0.008(2) 0.007(2)
C4 0.054(3) 0.025(2) 0.030(3) -0.003(2) 0.008(2) 0.007(2)
C5 0.043(6) 0.094(7) 0.033(5) 0.012(5) -0.015(4) -0.009(5)
C6 0.038(5) 0.057(5) 0.051(6) 0.021(5) 0.007(4) 0.025(4)
C7 0.019(4) 0.057(6) 0.035(6) 0.001(5) -0.010(4) 0.001(4)
C8 0.049(5) 0.036(5) 0.023(4) -0.005(3) -0.008(4) -0.015(4)
C9 0.056(6) 0.042(5) 0.026(5) 0.012(4) -0.014(4) -0.022(5)
C10 0.060(6) 0.108(11) 0.027(5) 0.020(6) -0.003(4) -0.035(7)
C11 0.053(7) 0.054(6) 0.048(6) 0.024(5) 0.009(5) -0.022(5)
C12 0.072(7) 0.063(5) 0.049(7) -0.002(5) 0.041(6) -0.011(5)
C13 0.041(5) 0.008(3) 0.045(5) 0.000(3) 0.002(4) -0.010(4)
C14 0.053(5) 0.029(4) 0.036(5) -0.013(4) 0.005(4) 0.007(4)
C15 0.036(4) 0.025(4) 0.036(5) 0.000(4) -0.008(4) 0.001(3)
C16 0.025(4) 0.031(4) 0.031(5) -0.002(3) 0.003(3) 0.005(3)
C17 0.025(4) 0.025(4) 0.017(3) 0.001(3) -0.004(3) -0.003(3)
C18 0.030(4) 0.042(5) 0.043(5) 0.014(4) 0.006(4) -0.018(4)
C19 0.053(5) 0.053(7) 0.049(7) 0.001(5) 0.005(5) -0.019(5)
C20 0.054(3) 0.025(2) 0.030(3) -0.003(2) 0.008(2) 0.007(2)
C21 0.058(6) 0.039(5) 0.051(6) 0.015(5) -0.005(5) 0.004(4)
C22 0.045(6) 0.053(6) 0.095(10) 0.017(6) 0.013(6) 0.016(5)
C23 0.053(6) 0.102(10) 0.041(5) 0.027(6) -0.018(5) -0.016(7)
C24 0.025(5) 0.076(8) 0.110(10) 0.040(8) 0.019(6) 0.007(5)
C25 0.074(5) 0.047(4) 0.056(5) -0.012(4) 0.000(4) -0.020(4)
C26 0.074(5) 0.047(4) 0.056(5) -0.012(4) 0.000(4) -0.020(4)
C27 0.082(8) 0.085(8) 0.050(6) -0.020(6) 0.024(6) 0.030(7)
C28 0.122(13) 0.116(9) 0.062(10) -0.003(7) 0.055(9) 0.039(9)
C29 0.030(4) 0.088(8) 0.100(10) 0.029(8) 0.035(5) 0.012(5)
C30 0.069(6) 0.098(10) 0.029(5) 0.014(6) 0.030(4) 0.018(6)
P1A 0.0161(9) 0.0231(10) 0.0152(9) 0.0018(7) -0.0048(7) -0.0016(7)
P2A 0.0419(14) 0.0155(10) 0.0333(13) -0.0048(9) 0.0059(11) -0.0021(9)
P3A 0.0328(13) 0.0124(10) 0.0341(13) -0.0026(9) -0.0064(10) 0.0013(8)
P4A 0.0201(9) 0.0151(10) 0.0223(10) 0.0038(9) -0.0057(7) -0.0039(9)
P5A 0.0434(16) 0.0478(15) 0.0228(13) 0.0140(11) 0.0071(11) -0.0159(13)
P6A 0.0326(12) 0.0159(9) 0.0283(13) -0.0013(9) 0.0065(10) 0.0011(8)
P7A 0.0241(11) 0.0562(18) 0.0268(11) -0.0004(14) -0.0027(9) 0.0106(13)
P8A 0.0342(17) 0.157(5) 0.0322(16) 0.018(2) 0.0226(14) 0.022(2)
P9A 0.0303(11) 0.0276(11) 0.0243(11) 0.0032(9) -0.0078(9) -0.0002(9)
P10A 0.0514(16) 0.0138(10) 0.0292(13) -0.0098(9) -0.0016(11) 0.0003(10)
C1A 0.025(4) 0.025(4) 0.017(3) 0.001(3) -0.004(3) -0.003(3)
C2A 0.025(4) 0.031(4) 0.031(5) -0.002(3) 0.003(3) 0.005(3)
C3A 0.054(3) 0.025(2) 0.030(3) -0.003(2) 0.008(2) 0.007(2)
C4A 0.054(3) 0.025(2) 0.030(3) -0.003(2) 0.008(2) 0.007(2)
C5A 0.058(6) 0.039(5) 0.051(6) 0.015(5) -0.005(5) 0.004(4)
C6A 0.053(5) 0.053(7) 0.049(7) 0.001(5) 0.005(5) -0.019(5)
C7A 0.056(5) 0.018(4) 0.037(5) -0.009(3) -0.010(4) -0.007(4)
C8A 0.056(5) 0.018(4) 0.037(5) -0.009(3) -0.010(4) -0.007(4)
C9A 0.066(7) 0.025(4) 0.048(6) 0.010(4) -0.013(5) 0.010(4)
C10A 0.066(7) 0.025(4) 0.048(6) 0.010(4) -0.013(5) 0.010(4)
C11A 0.056(6) 0.042(5) 0.026(5) 0.012(4) -0.014(4) -0.022(5)
C12A 0.019(4) 0.057(6) 0.035(6) 0.001(5) -0.010(4) 0.001(4)
C13A 0.053(7) 0.054(6) 0.048(6) 0.024(5) 0.009(5) -0.022(5)
C14A 0.030(4) 0.042(5) 0.043(5) 0.014(4) 0.006(4) -0.018(4)
C15A 0.072(7) 0.063(5) 0.049(7) -0.002(5) 0.041(6) -0.011(5)
C16A 0.053(5) 0.029(4) 0.036(5) -0.013(4) 0.005(4) 0.007(4)
C17A 0.049(5) 0.036(5) 0.023(4) -0.005(3) -0.008(4) -0.015(4)
C18A 0.041(5) 0.008(3) 0.045(5) 0.000(3) 0.002(4) -0.010(4)
C19A 0.025(5) 0.076(8) 0.110(10) 0.040(8) 0.019(6) 0.007(5)
C20A 0.074(5) 0.047(4) 0.056(5) -0.012(4) 0.000(4) -0.020(4)
C21A 0.053(6) 0.102(10) 0.041(5) 0.027(6) -0.018(5) -0.016(7)
C22A 0.069(6) 0.098(10) 0.029(5) 0.014(6) 0.030(4) 0.018(6)
C23A 0.043(6) 0.094(7) 0.033(5) 0.012(5) -0.015(4) -0.009(5)
C24A 0.030(4) 0.088(8) 0.100(10) 0.029(8) 0.035(5) 0.012(5)
C25A 0.030(4) 0.088(8) 0.100(10) 0.029(8) 0.035(5) 0.012(5)
C26A 0.043(6) 0.094(7) 0.033(5) 0.012(5) -0.015(4) -0.009(5)
C27A 0.038(5) 0.057(5) 0.051(6) 0.021(5) 0.007(4) 0.025(4)
C28A 0.038(5) 0.057(5) 0.051(6) 0.021(5) 0.007(4) 0.025(4)
C29A 0.082(8) 0.085(8) 0.050(6) -0.020(6) 0.024(6) 0.030(7)
C30A 0.074(5) 0.047(4) 0.056(5) -0.012(4) 0.000(4) -0.020(4)

loop_
_atom_type_symbol
_atom_type_description
_atom_type_scat_dispersion_real
_atom_type_scat_dispersion_imag
_atom_type_scat_source
C C 0.0033 0.0016 'International Tables Vol C Tables 4.2.6.8 and 6.1.1.4'
H H 0.0000 0.0000 'International Tables Vol C Tables 4.2.6.8 and 6.1.1.4'
Mn Mn 0.3368 0.7283 'International Tables Vol C Tables 4.2.6.8 and 6.1.1.4'
P P 0.1023 0.0942 'International Tables Vol C Tables 4.2.6.8 and 6.1.1.4'

loop_
_geom_angle_atom_site_label_1
_geom_angle_atom_site_label_2
_geom_angle_atom_site_label_3
_geom_angle
_geom_angle_site_symmetry_1
_geom_angle_site_symmetry_3
_geom_angle_publ_flag
P1 Mn1 H 81(4) . . ?
P1 Mn1 P5 154.51(11) . . ?
P1 Mn1 P6 93.95(9) . . ?
P3 Mn1 H 87(4) . . ?
P3 Mn1 P1 92.63(10) . . ?
P3 Mn1 P5 91.48(10) . . ?
P3 Mn1 P6 173.42(10) . . ?
P4 Mn1 H 172(4) . . ?
P4 Mn1 P1 99.20(12) . . ?
P4 Mn1 P3 85.24(11) . . ?
P4 Mn1 P5 106.21(11) . . ?
P4 Mn1 P6 93.74(11) . . ?
P5 Mn1 H 74(4) . . ?
P5 Mn1 P6 82.55(9) . . ?
P6 Mn1 H 94(4) . . ?
P1A Mn1 P3A 91.9(4) . . ?
P1A Mn1 P4A 151.3(5) . . ?
P1A Mn1 P5A 107.8(6) . . ?
P1A Mn1 P6A 96.1(5) . . ?
P4A Mn1 P3A 83.0(5) . . ?
P5A Mn1 P3A 85.2(6) . . ?
P5A Mn1 P4A 99.9(6) . . ?
P6A Mn1 P3A 169.7(5) . . ?
P6A Mn1 P4A 86.9(5) . . ?
P6A Mn1 P5A 98.4(6) . . ?
P2 Mn2 P7 93.32(10) . . ?
P2 Mn2 P8 154.73(11) . . ?
P2 Mn2 P9 91.36(10) . . ?
P7 Mn2 P8 84.10(12) . . ?
P9 Mn2 P7 174.51(12) . . ?
P9 Mn2 P8 90.45(12) . . ?
P10 Mn2 P2 102.18(13) . . ?
P10 Mn2 P7 92.15(19) . . ?
P10 Mn2 P8 103.04(13) . . ?
P10 Mn2 P9 89.64(19) . . ?
P2A Mn2 P8A 97.9(10) . . ?
P2A Mn2 P9A 91.8(5) . . ?
P2A Mn2 P10A 153.3(5) . . ?
P7A Mn2 P2A 98.1(6) . . ?
P7A Mn2 P8A 97.0(7) . . ?
P7A Mn2 P9A 169.7(6) . . ?
P7A Mn2 P10A 93.7(6) . . ?
P8A Mn2 P9A 84.6(6) . . ?
P8A Mn2 P10A 104.3(9) . . ?
P10A Mn2 P9A 76.1(5) . . ?
C1 P1 Mn1 122.0(4) . . ?
C2 P1 Mn1 122.2(4) . . ?
C2 P1 C1 94.2(5) . . ?
C3 P1 Mn1 117.8(3) . . ?
C3 P1 C1 95.5(6) . . ?
C3 P1 C2 99.2(5) . . ?
C4 P2 Mn2 111.8(4) . . ?
C5 P2 Mn2 123.3(4) . . ?
C5 P2 C4 99.6(5) . . ?
C6 P2 Mn2 123.3(4) . . ?
C6 P2 C4 100.7(5) . . ?
C6 P2 C5 93.4(7) . . ?
C7 P3 Mn1 122.6(3) . . ?
C7 P3 C8 96.8(6) . . ?
C7 P3 C9 102.9(6) . . ?
C8 P3 Mn1 122.5(4) . . ?
C9 P3 Mn1 111.6(4) . . ?
C9 P3 C8 95.9(5) . . ?
C10 P4 Mn1 110.5(4) . . ?
C11 P4 Mn1 123.7(5) . . ?
C11 P4 C10 96.9(6) . . ?
C11 P4 C12 98.4(6) . . ?
C12 P4 Mn1 124.5(4) . . ?
C12 P4 C10 96.6(7) . . ?
C13 P5 Mn1 119.6(3) . . ?
C13 P5 C14 100.2(5) . . ?
C13 P5 C15 98.1(5) . . ?
C14 P5 Mn1 126.9(4) . . ?
C14 P5 C15 95.3(5) . . ?
C15 P5 Mn1 110.8(3) . . ?
C16 P6 Mn1 112.1(3) . . ?
C16 P6 C18 98.0(5) . . ?
C17 P6 Mn1 122.7(3) . . ?
C17 P6 C16 97.0(4) . . ?
C17 P6 C18 98.2(4) . . ?
C18 P6 Mn1 123.5(3) . . ?
C19 P7 Mn2 119.7(5) . . ?
C19 P7 C21 96.8(6) . . ?
C20 P7 Mn2 120.9(4) . . ?
C20 P7 C19 103.7(6) . . ?
C20 P7 C21 97.6(6) . . ?
C21 P7 Mn2 113.6(4) . . ?
C22 P8 Mn2 109.2(5) . . ?
C23 P8 Mn2 128.3(5) . . ?
C23 P8 C22 89.9(8) . . ?
C24 P8 Mn2 122.7(5) . . ?
C24 P8 C22 93.3(7) . . ?
C24 P8 C23 102.7(7) . . ?
C25 P9 Mn2 122.4(5) . . ?
C26 P9 Mn2 120.0(5) . . ?
C26 P9 C25 95.9(6) . . ?
C27 P9 Mn2 116.1(7) . . ?
C27 P9 C25 100.3(9) . . ?
C27 P9 C26 97.3(7) . . ?
C28 P10 Mn2 103.2(5) . . ?
C29 P10 Mn2 125.9(5) . . ?
C29 P10 C28 89.9(8) . . ?
C30 P10 Mn2 129.3(5) . . ?
C30 P10 C28 88.3(8) . . ?
C30 P10 C29 102.9(7) . . ?
P1 C1 H1A 109.5 . . ?
P1 C1 H1B 109.5 . . ?
P1 C1 H1C 109.5 . . ?
H1A C1 H1B 109.5 . . ?
H1A C1 H1C 109.5 . . ?
H1B C1 H1C 109.5 . . ?
P1 C2 H2A 109.5 . . ?
P1 C2 H2B 109.5 . . ?
P1 C2 H2C 109.5 . . ?
H2A C2 H2B 109.5 . . ?
H2A C2 H2C 109.5 . . ?
H2B C2 H2C 109.5 . . ?
P1 C3 H3A 109.2 . . ?
P1 C3 H3B 109.2 . . ?
H3A C3 H3B 107.9 . . ?
C4 C3 P1 112.1(7) . . ?
C4 C3 H3A 109.2 . . ?
C4 C3 H3B 109.2 . . ?
P2 C4 H4A 107.1 . . ?
P2 C4 H4B 107.1 . . ?
C3 C4 P2 120.9(8) . . ?
C3 C4 H4A 107.1 . . ?
C3 C4 H4B 107.1 . . ?
H4A C4 H4B 106.8 . . ?
P2 C5 H5A 109.5 . . ?
P2 C5 H5B 109.5 . . ?
P2 C5 H5C 109.5 . . ?
H5A C5 H5B 109.5 . . ?
H5A C5 H5C 109.5 . . ?
H5B C5 H5C 109.5 . . ?
P2 C6 H6A 109.5 . . ?
P2 C6 H6B 109.5 . . ?
P2 C6 H6C 109.5 . . ?
H6A C6 H6B 109.5 . . ?
H6A C6 H6C 109.5 . . ?
H6B C6 H6C 109.5 . . ?
P3 C7 H7A 109.5 . . ?
P3 C7 H7B 109.5 . . ?
P3 C7 H7C 109.5 . . ?
H7A C7 H7B 109.5 . . ?
H7A C7 H7C 109.5 . . ?
H7B C7 H7C 109.5 . . ?
P3 C8 H8A 109.5 . . ?
P3 C8 H8B 109.5 . . ?
P3 C8 H8C 109.5 . . ?
H8A C8 H8B 109.5 . . ?
H8A C8 H8C 109.5 . . ?
H8B C8 H8C 109.5 . . ?
P3 C9 H9A 110.9 . . ?
P3 C9 H9B 110.9 . . ?
H9A C9 H9B 108.9 . . ?
C10 C9 P3 104.5(8) . . ?
C10 C9 H9A 110.9 . . ?
C10 C9 H9B 110.9 . . ?
P4 C10 H10A 109.7 . . ?
P4 C10 H10B 109.7 . . ?
C9 C10 P4 109.8(8) . . ?
C9 C10 H10A 109.7 . . ?
C9 C10 H10B 109.7 . . ?
H10A C10 H10B 108.2 . . ?
P4 C11 H11A 109.5 . . ?
P4 C11 H11B 109.5 . . ?
P4 C11 H11C 109.5 . . ?
H11A C11 H11B 109.5 . . ?
H11A C11 H11C 109.5 . . ?
H11B C11 H11C 109.5 . . ?
P4 C12 H12A 109.5 . . ?
P4 C12 H12B 109.5 . . ?
P4 C12 H12C 109.5 . . ?
H12A C12 H12B 109.5 . . ?
H12A C12 H12C 109.5 . . ?
H12B C12 H12C 109.5 . . ?
P5 C13 H13A 109.5 . . ?
P5 C13 H13B 109.5 . . ?
P5 C13 H13C 109.5 . . ?
H13A C13 H13B 109.5 . . ?
H13A C13 H13C 109.5 . . ?
H13B C13 H13C 109.5 . . ?
P5 C14 H14A 109.5 . . ?
P5 C14 H14B 109.5 . . ?
P5 C14 H14C 109.5 . . ?
H14A C14 H14B 109.5 . . ?
H14A C14 H14C 109.5 . . ?
H14B C14 H14C 109.5 . . ?
P5 C15 H15A 110.1 . . ?
P5 C15 H15B 110.1 . . ?
H15A C15 H15B 108.4 . . ?
C16 C15 P5 108.0(6) . . ?
C16 C15 H15A 110.1 . . ?
C16 C15 H15B 110.1 . . ?
P6 C16 H16A 110.8 . . ?
P6 C16 H16B 110.8 . . ?
C15 C16 P6 104.7(6) . . ?
C15 C16 H16A 110.8 . . ?
C15 C16 H16B 110.8 . . ?
H16A C16 H16B 108.9 . . ?
P6 C17 H17A 109.5 . . ?
P6 C17 H17B 109.5 . . ?
P6 C17 H17C 109.5 . . ?
H17A C17 H17B 109.5 . . ?
H17A C17 H17C 109.5 . . ?
H17B C17 H17C 109.5 . . ?
P6 C18 H18A 109.5 . . ?
P6 C18 H18B 109.5 . . ?
P6 C18 H18C 109.5 . . ?
H18A C18 H18B 109.5 . . ?
H18A C18 H18C 109.5 . . ?
H18B C18 H18C 109.5 . . ?
P7 C19 H19A 109.5 . . ?
P7 C19 H19B 109.5 . . ?
P7 C19 H19C 109.5 . . ?
H19A C19 H19B 109.5 . . ?
H19A C19 H19C 109.5 . . ?
H19B C19 H19C 109.5 . . ?
P7 C20 H20A 109.5 . . ?
P7 C20 H20B 109.5 . . ?
P7 C20 H20C 109.5 . . ?
H20A C20 H20B 109.5 . . ?
H20A C20 H20C 109.5 . . ?
H20B C20 H20C 109.5 . . ?
P7 C21 H21A 110.8 . . ?
P7 C21 H21B 110.8 . . ?
H21A C21 H21B 108.8 . . ?
C22 C21 P7 104.9(9) . . ?
C22 C21 H21A 110.8 . . ?
C22 C21 H21B 110.8 . . ?
P8 C22 H22A 109.2 . . ?
P8 C22 H22B 109.2 . . ?
C21 C22 P8 112.2(8) . . ?
C21 C22 H22A 109.2 . . ?
C21 C22 H22B 109.2 . . ?
H22A C22 H22B 107.9 . . ?
P8 C23 H23A 109.5 . . ?
P8 C23 H23B 109.5 . . ?
P8 C23 H23C 109.5 . . ?
H23A C23 H23B 109.5 . . ?
H23A C23 H23C 109.5 . . ?
H23B C23 H23C 109.5 . . ?
P8 C24 H24A 109.5 . . ?
P8 C24 H24B 109.5 . . ?
P8 C24 H24C 109.5 . . ?
H24A C24 H24B 109.5 . . ?
H24A C24 H24C 109.5 . . ?
H24B C24 H24C 109.5 . . ?
P9 C25 H25A 109.5 . . ?
P9 C25 H25B 109.5 . . ?
P9 C25 H25C 109.5 . . ?
H25A C25 H25B 109.5 . . ?
H25A C25 H25C 109.5 . . ?
H25B C25 H25C 109.5 . . ?
P9 C26 H26A 109.5 . . ?
P9 C26 H26B 109.5 . . ?
P9 C26 H26C 109.5 . . ?
H26A C26 H26B 109.5 . . ?
H26A C26 H26C 109.5 . . ?
H26B C26 H26C 109.5 . . ?
P9 C27 H27A 111.7 . . ?
P9 C27 H27B 111.7 . . ?
H27A C27 H27B 109.4 . . ?
C28 C27 P9 100.6(11) . . ?
C28 C27 H27A 111.7 . . ?
C28 C27 H27B 111.7 . . ?
P10 C28 H28A 108.4 . . ?
P10 C28 H28B 108.4 . . ?
C27 C28 P10 115.7(9) . . ?
C27 C28 H28A 108.4 . . ?
C27 C28 H28B 108.4 . . ?
H28A C28 H28B 107.4 . . ?
P10 C29 H29A 109.5 . . ?
P10 C29 H29B 109.5 . . ?
P10 C29 H29C 109.5 . . ?
H29A C29 H29B 109.5 . . ?
H29A C29 H29C 109.5 . . ?
H29B C29 H29C 109.5 . . ?
P10 C30 H30A 109.5 . . ?
P10 C30 H30B 109.5 . . ?
P10 C30 H30C 109.5 . . ?
H30A C30 H30B 109.5 . . ?
H30A C30 H30C 109.5 . . ?
H30B C30 H30C 109.5 . . ?
C1A P1A Mn1 128.6(14) . . ?
C2A P1A Mn1 119.2(15) . . ?
C2A P1A C1A 93.8(15) . . ?
C3A P1A Mn1 115.1(16) . . ?
C3A P1A C1A 96.3(16) . . ?
C3A P1A C2A 97.4(17) . . ?
C4A P2A Mn2 113.1(16) . . ?
C5A P2A Mn2 123(2) . . ?
C5A P2A C4A 96.9(17) . . ?
C5A P2A C6A 96.3(19) . . ?
C6A P2A Mn2 125(2) . . ?
C6A P2A C4A 97(2) . . ?
C7A P3A Mn1 123.1(14) . . ?
C7A P3A C9A 93.6(12) . . ?
C8A P3A Mn1 122.6(15) . . ?
C8A P3A C7A 96.2(13) . . ?
C8A P3A C9A 95.9(9) . . ?
C9A P3A Mn1 118.5(12) . . ?
C10A P4A Mn1 108.3(11) . . ?
C11A P4A Mn1 128(2) . . ?
C11A P4A C10A 85.5(18) . . ?
C12A P4A Mn1 132(2) . . ?
C12A P4A C10A 88(2) . . ?
C12A P4A C11A 97(2) . . ?
C13A P5A Mn1 136.6(18) . . ?
C13A P5A C15A 99.8(15) . . ?
C14A P5A Mn1 122.4(15) . . ?
C14A P5A C13A 100.1(14) . . ?
C14A P5A C15A 100.0(15) . . ?
C15A P5A Mn1 82.7(15) . . ?
C16A P6A Mn1 112.8(14) . . ?
C16A P6A C17A 108(2) . . ?
C16A P6A C18A 97.0(15) . . ?
C17A P6A Mn1 128(2) . . ?
C17A P6A C18A 92.4(16) . . ?
C18A P6A Mn1 112.9(14) . . ?
C19A P7A Mn2 114(2) . . ?
C19A P7A C21A 99.4(13) . . ?
C20A P7A Mn2 127(2) . . ?
C20A P7A C19A 104.0(18) . . ?
C20A P7A C21A 99.4(13) . . ?
C21A P7A Mn2 109.0(12) . . ?
C22A P8A Mn2 98.1(16) . . ?
C23A P8A Mn2 117(2) . . ?
C23A P8A C22A 105.2(18) . . ?
C23A P8A C24A 108.3(19) . . ?
C24A P8A Mn2 123(3) . . ?
C24A P8A C22A 101.8(19) . . ?
C25A P9A Mn2 122.5(18) . . ?
C25A P9A C26A 96.7(16) . . ?
C25A P9A C27A 96.5(16) . . ?
C26A P9A Mn2 126.2(18) . . ?
C26A P9A C27A 96.0(17) . . ?
C27A P9A Mn2 112.5(13) . . ?
C28A P10A Mn2 117.8(14) . . ?
C29A P10A Mn2 120(2) . . ?
C29A P10A C28A 96.5(16) . . ?
C29A P10A C30A 99.4(18) . . ?
C30A P10A Mn2 121(2) . . ?
C30A P10A C28A 96.5(16) . . ?
P1A C1A H1AA 109.5 . . ?
P1A C1A H1AB 109.5 . . ?
P1A C1A H1AC 109.5 . . ?
H1AA C1A H1AB 109.5 . . ?
H1AA C1A H1AC 109.5 . . ?
H1AB C1A H1AC 109.5 . . ?
P1A C2A H2AA 109.5 . . ?
P1A C2A H2AB 109.5 . . ?
P1A C2A H2AC 109.5 . . ?
H2AA C2A H2AB 109.5 . . ?
H2AA C2A H2AC 109.5 . . ?
H2AB C2A H2AC 109.5 . . ?
P1A C3A H3AA 106.7 . . ?
P1A C3A H3AB 106.7 . . ?
H3AA C3A H3AB 106.6 . . ?
C4A C3A P1A 122(3) . . ?
C4A C3A H3AA 106.7 . . ?
C4A C3A H3AB 106.7 . . ?
P2A C4A H4AA 108.2 . . ?
P2A C4A H4AB 108.2 . . ?
C3A C4A P2A 116(3) . . ?
C3A C4A H4AA 108.2 . . ?
C3A C4A H4AB 108.2 . . ?
H4AA C4A H4AB 107.4 . . ?
P2A C5A H5AA 109.5 . . ?
P2A C5A H5AB 109.5 . . ?
P2A C5A H5AC 109.5 . . ?
H5AA C5A H5AB 109.5 . . ?
H5AA C5A H5AC 109.5 . . ?
H5AB C5A H5AC 109.5 . . ?
P2A C6A H6AA 109.5 . . ?
P2A C6A H6AB 109.5 . . ?
P2A C6A H6AC 109.5 . . ?
H6AA C6A H6AB 109.5 . . ?
H6AA C6A H6AC 109.5 . . ?
H6AB C6A H6AC 109.5 . . ?
P3A C7A H7AA 109.5 . . ?
P3A C7A H7AB 109.5 . . ?
P3A C7A H7AC 109.5 . . ?
H7AA C7A H7AB 109.5 . . ?
H7AA C7A H7AC 109.5 . . ?
H7AB C7A H7AC 109.5 . . ?
P3A C8A H8AA 109.5 . . ?
P3A C8A H8AB 109.5 . . ?
P3A C8A H8AC 109.5 . . ?
H8AA C8A H8AB 109.5 . . ?
H8AA C8A H8AC 109.5 . . ?
H8AB C8A H8AC 109.5 . . ?
P3A C9A H9AA 111.3 . . ?
P3A C9A H9AB 111.3 . . ?
H9AA C9A H9AB 109.2 . . ?
C10A C9A P3A 103(2) . . ?
C10A C9A H9AA 111.3 . . ?
C10A C9A H9AB 111.3 . . ?
P4A C10A H10C 108.7 . . ?
P4A C10A H10D 108.7 . . ?
C9A C10A P4A 114(3) . . ?
C9A C10A H10C 108.7 . . ?
C9A C10A H10D 108.7 . . ?
H10C C10A H10D 107.6 . . ?
P4A C11A H11D 109.5 . . ?
P4A C11A H11E 109.5 . . ?
P4A C11A H11F 109.5 . . ?
H11D C11A H11E 109.5 . . ?
H11D C11A H11F 109.5 . . ?
H11E C11A H11F 109.5 . . ?
P4A C12A H12D 109.5 . . ?
P4A C12A H12E 109.5 . . ?
P4A C12A H12F 109.5 . . ?
H12D C12A H12E 109.5 . . ?
H12D C12A H12F 109.5 . . ?
H12E C12A H12F 109.5 . . ?
P5A C13A H13D 109.5 . . ?
P5A C13A H13E 109.5 . . ?
P5A C13A H13F 109.5 . . ?
H13D C13A H13E 109.5 . . ?
H13D C13A H13F 109.5 . . ?
H13E C13A H13F 109.5 . . ?
P5A C14A H14D 109.5 . . ?
P5A C14A H14E 109.5 . . ?
P5A C14A H14F 109.5 . . ?
H14D C14A H14E 109.5 . . ?
H14D C14A H14F 109.5 . . ?
H14E C14A H14F 109.5 . . ?
P5A C15A H15C 101.5 . . ?
P5A C15A H15D 101.5 . . ?
H15C C15A H15D 104.6 . . ?
C16A C15A P5A 142(3) . . ?
C16A C15A H15C 101.5 . . ?
C16A C15A H15D 101.5 . . ?
P6A C16A H16C 113.2 . . ?
P6A C16A H16D 113.2 . . ?
C15A C16A P6A 93(3) . . ?
C15A C16A H16C 113.2 . . ?
C15A C16A H16D 113.2 . . ?
H16C C16A H16D 110.5 . . ?
P6A C17A H17D 109.5 . . ?
P6A C17A H17E 109.5 . . ?
P6A C17A H17F 109.5 . . ?
H17D C17A H17E 109.5 . . ?
H17D C17A H17F 109.5 . . ?
H17E C17A H17F 109.5 . . ?
P6A C18A H18D 109.5 . . ?
P6A C18A H18E 109.5 . . ?
P6A C18A H18F 109.5 . . ?
H18D C18A H18E 109.5 . . ?
H18D C18A H18F 109.5 . . ?
H18E C18A H18F 109.5 . . ?
P7A C19A H19D 109.5 . . ?
P7A C19A H19E 109.5 . . ?
P7A C19A H19F 109.5 . . ?
H19D C19A H19E 109.5 . . ?
H19D C19A H19F 109.5 . . ?
H19E C19A H19F 109.5 . . ?
P7A C20A H20D 109.5 . . ?
P7A C20A H20E 109.5 . . ?
P7A C20A H20F 109.5 . . ?
H20D C20A H20E 109.5 . . ?
H20D C20A H20F 109.5 . . ?
H20E C20A H20F 109.5 . . ?
P7A C21A H21C 111.2 . . ?
P7A C21A H21D 111.2 . . ?
H21C C21A H21D 109.1 . . ?
C22A C21A P7A 103(2) . . ?
C22A C21A H21C 111.2 . . ?
C22A C21A H21D 111.2 . . ?
P8A C22A H22C 106.1 . . ?
P8A C22A H22D 106.1 . . ?
C21A C22A P8A 125(2) . . ?
C21A C22A H22C 106.1 . . ?
C21A C22A H22D 106.1 . . ?
H22C C22A H22D 106.3 . . ?
P8A C23A H23D 109.5 . . ?
P8A C23A H23E 109.5 . . ?
P8A C23A H23F 109.5 . . ?
H23D C23A H23E 109.5 . . ?
H23D C23A H23F 109.5 . . ?
H23E C23A H23F 109.5 . . ?
P8A C24A H24D 109.5 . . ?
P8A C24A H24E 109.5 . . ?
P8A C24A H24F 109.5 . . ?
H24D C24A H24E 109.5 . . ?
H24D C24A H24F 109.5 . . ?
H24E C24A H24F 109.5 . . ?
P9A C25A H25D 109.5 . . ?
P9A C25A H25E 109.5 . . ?
P9A C25A H25F 109.5 . . ?
H25D C25A H25E 109.5 . . ?
H25D C25A H25F 109.5 . . ?
H25E C25A H25F 109.5 . . ?
P9A C26A H26D 109.5 . . ?
P9A C26A H26E 109.5 . . ?
P9A C26A H26F 109.5 . . ?
H26D C26A H26E 109.5 . . ?
H26D C26A H26F 109.5 . . ?
H26E C26A H26F 109.5 . . ?
P9A C27A H27C 110.8 . . ?
P9A C27A H27D 110.8 . . ?
H27C C27A H27D 108.9 . . ?
C28A C27A P9A 105(2) . . ?
C28A C27A H27C 110.8 . . ?
C28A C27A H27D 110.8 . . ?
P10A C28A H28C 111.3 . . ?
P10A C28A H28D 111.3 . . ?
C27A C28A P10A 102(2) . . ?
C27A C28A H28C 111.3 . . ?
C27A C28A H28D 111.3 . . ?
H28C C28A H28D 109.2 . . ?
P10A C29A H29D 109.5 . . ?
P10A C29A H29E 109.5 . . ?
P10A C29A H29F 109.5 . . ?
H29D C29A H29E 109.5 . . ?
H29D C29A H29F 109.5 . . ?
H29E C29A H29F 109.5 . . ?
P10A C30A H30D 109.5 . . ?
P10A C30A H30E 109.5 . . ?
P10A C30A H30F 109.5 . . ?
H30D C30A H30E 109.5 . . ?
H30D C30A H30F 109.5 . . ?
H30E C30A H30F 109.5 . . ?

loop_
_geom_bond_atom_site_label_1
_geom_bond_atom_site_label_2
_geom_bond_distance
_geom_bond_site_symmetry_2
_geom_bond_publ_flag
Mn1 H 1.58(10) . ?
Mn1 P1 2.214(2) . ?
Mn1 P3 2.206(2) . ?
Mn1 P4 2.194(3) . ?
Mn1 P5 2.241(2) . ?
Mn1 P6 2.264(2) . ?
Mn1 P1A 2.042(10) . ?
Mn1 P3A 2.350(12) . ?
Mn1 P4A 2.323(12) . ?
Mn1 P5A 2.168(15) . ?
Mn1 P6A 2.139(12) . ?
Mn2 P2 2.201(2) . ?
Mn2 P7 2.227(2) . ?
Mn2 P8 2.230(3) . ?
Mn2 P9 2.206(2) . ?
Mn2 P10 2.171(3) . ?
Mn2 P2A 2.128(13) . ?
Mn2 P7A 2.123(15) . ?
Mn2 P8A 2.20(2) . ?
Mn2 P9A 2.422(12) . ?
Mn2 P10A 2.353(12) . ?
P1 C1 1.874(10) . ?
P1 C2 1.866(10) . ?
P1 C3 1.840(11) . ?
P2 C4 1.871(11) . ?
P2 C5 1.854(13) . ?
P2 C6 1.843(11) . ?
P3 C7 1.827(13) . ?
P3 C8 1.854(10) . ?
P3 C9 1.848(11) . ?
P4 C10 1.903(12) . ?
P4 C11 1.833(12) . ?
P4 C12 1.836(13) . ?
P5 C13 1.819(9) . ?
P5 C14 1.858(10) . ?
P5 C15 1.898(10) . ?
P6 C16 1.850(9) . ?
P6 C17 1.842(8) . ?
P6 C18 1.855(9) . ?
P7 C19 1.853(12) . ?
P7 C20 1.818(10) . ?
P7 C21 1.874(11) . ?
P8 C22 1.953(14) . ?
P8 C23 1.858(13) . ?
P8 C24 1.789(12) . ?
P9 C25 1.874(15) . ?
P9 C26 1.870(13) . ?
P9 C27 1.841(14) . ?
P10 C28 2.09(2) . ?
P10 C29 1.784(13) . ?
P10 C30 1.767(12) . ?
C1 H1A 0.9800 . ?
C1 H1B 0.9800 . ?
C1 H1C 0.9800 . ?
C2 H2A 0.9800 . ?
C2 H2B 0.9800 . ?
C2 H2C 0.9800 . ?
C3 H3A 0.9900 . ?
C3 H3B 0.9900 . ?
C3 C4 1.516(14) . ?
C4 H4A 0.9900 . ?
C4 H4B 0.9900 . ?
C5 H5A 0.9800 . ?
C5 H5B 0.9800 . ?
C5 H5C 0.9800 . ?
C6 H6A 0.9800 . ?
C6 H6B 0.9800 . ?
C6 H6C 0.9800 . ?
C7 H7A 0.9800 . ?
C7 H7B 0.9800 . ?
C7 H7C 0.9800 . ?
C8 H8A 0.9800 . ?
C8 H8B 0.9800 . ?
C8 H8C 0.9800 . ?
C9 H9A 0.9900 . ?
C9 H9B 0.9900 . ?
C9 C10 1.57(2) . ?
C10 H10A 0.9900 . ?
C10 H10B 0.9900 . ?
C11 H11A 0.9800 . ?
C11 H11B 0.9800 . ?
C11 H11C 0.9800 . ?
C12 H12A 0.9800 . ?
C12 H12B 0.9800 . ?
C12 H12C 0.9800 . ?
C13 H13A 0.9800 . ?
C13 H13B 0.9800 . ?
C13 H13C 0.9800 . ?
C14 H14A 0.9800 . ?
C14 H14B 0.9800 . ?
C14 H14C 0.9800 . ?
C15 H15A 0.9900 . ?
C15 H15B 0.9900 . ?
C15 C16 1.525(13) . ?
C16 H16A 0.9900 . ?
C16 H16B 0.9900 . ?
C17 H17A 0.9800 . ?
C17 H17B 0.9800 . ?
C17 H17C 0.9800 . ?
C18 H18A 0.9800 . ?
C18 H18B 0.9800 . ?
C18 H18C 0.9800 . ?
C19 H19A 0.9800 . ?
C19 H19B 0.9800 . ?
C19 H19C 0.9800 . ?
C20 H20A 0.9800 . ?
C20 H20B 0.9800 . ?
C20 H20C 0.9800 . ?
C21 H21A 0.9900 . ?
C21 H21B 0.9900 . ?
C21 C22 1.481(19) . ?
C22 H22A 0.9900 . ?
C22 H22B 0.9900 . ?
C23 H23A 0.9800 . ?
C23 H23B 0.9800 . ?
C23 H23C 0.9800 . ?
C24 H24A 0.9800 . ?
C24 H24B 0.9800 . ?
C24 H24C 0.9800 . ?
C25 H25A 0.9800 . ?
C25 H25B 0.9800 . ?
C25 H25C 0.9800 . ?
C26 H26A 0.9800 . ?
C26 H26B 0.9800 . ?
C26 H26C 0.9800 . ?
C27 H27A 0.9900 . ?
C27 H27B 0.9900 . ?
C27 C28 1.59(3) . ?
C28 H28A 0.9900 . ?
C28 H28B 0.9900 . ?
C29 H29A 0.9800 . ?
C29 H29B 0.9800 . ?
C29 H29C 0.9800 . ?
C30 H30A 0.9800 . ?
C30 H30B 0.9800 . ?
C30 H30C 0.9800 . ?
P1A C1A 1.92(4) . ?
P1A C2A 1.90(4) . ?
P1A C3A 1.85(4) . ?
P2A C4A 1.88(4) . ?
P2A C5A 1.863(19) . ?
P2A C6A 1.88(5) . ?
P3A C7A 1.92(4) . ?
P3A C8A 1.848(18) . ?
P3A C9A 1.930(18) . ?
P4A C10A 2.13(4) . ?
P4A C11A 1.87(5) . ?
P4A C12A 1.75(6) . ?
P5A C13A 1.858(19) . ?
P5A C14A 1.851(19) . ?
P5A C15A 1.860(18) . ?
P6A C16A 1.58(4) . ?
P6A C17A 1.72(4) . ?
P6A C18A 1.97(4) . ?
P7A C19A 1.81(3) . ?
P7A C20A 1.81(4) . ?
P7A C21A 1.930(18) . ?
P8A C22A 1.930(18) . ?
P8A C23A 1.77(6) . ?
P8A C24A 1.859(19) . ?
P9A C25A 1.91(5) . ?
P9A C26A 1.92(4) . ?
P9A C27A 1.930(18) . ?
P10A C28A 1.930(18) . ?
P10A C29A 1.847(14) . ?
P10A C30A 1.847(14) . ?
C1A H1AA 0.9800 . ?
C1A H1AB 0.9800 . ?
C1A H1AC 0.9800 . ?
C2A H2AA 0.9800 . ?
C2A H2AB 0.9800 . ?
C2A H2AC 0.9800 . ?
C3A H3AA 0.9900 . ?
C3A H3AB 0.9900 . ?
C3A C4A 1.43(7) . ?
C4A H4AA 0.9900 . ?
C4A H4AB 0.9900 . ?
C5A H5AA 0.9800 . ?
C5A H5AB 0.9800 . ?
C5A H5AC 0.9800 . ?
C6A H6AA 0.9800 . ?
C6A H6AB 0.9800 . ?
C6A H6AC 0.9800 . ?
C7A H7AA 0.9800 . ?
C7A H7AB 0.9800 . ?
C7A H7AC 0.9800 . ?
C8A H8AA 0.9800 . ?
C8A H8AB 0.9800 . ?
C8A H8AC 0.9800 . ?
C9A H9AA 0.9900 . ?
C9A H9AB 0.9900 . ?
C9A C10A 1.551(17) . ?
C10A H10C 0.9900 . ?
C10A H10D 0.9900 . ?
C11A H11D 0.9800 . ?
C11A H11E 0.9800 . ?
C11A H11F 0.9800 . ?
C12A H12D 0.9800 . ?
C12A H12E 0.9800 . ?
C12A H12F 0.9800 . ?
C13A H13D 0.9800 . ?
C13A H13E 0.9800 . ?
C13A H13F 0.9800 . ?
C14A H14D 0.9800 . ?
C14A H14E 0.9800 . ?
C14A H14F 0.9800 . ?
C15A H15C 0.9900 . ?
C15A H15D 0.9900 . ?
C15A C16A 1.551(16) . ?
C16A H16C 0.9900 . ?
C16A H16D 0.9900 . ?
C17A H17D 0.9800 . ?
C17A H17E 0.9800 . ?
C17A H17F 0.9800 . ?
C18A H18D 0.9800 . ?
C18A H18E 0.9800 . ?
C18A H18F 0.9800 . ?
C19A H19D 0.9800 . ?
C19A H19E 0.9800 . ?
C19A H19F 0.9800 . ?
C20A H20D 0.9800 . ?
C20A H20E 0.9800 . ?
C20A H20F 0.9800 . ?
C21A H21C 0.9900 . ?
C21A H21D 0.9900 . ?
C21A C22A 1.551(17) . ?
C22A H22C 0.9900 . ?
C22A H22D 0.9900 . ?
C23A H23D 0.9800 . ?
C23A H23E 0.9800 . ?
C23A H23F 0.9800 . ?
C24A H24D 0.9800 . ?
C24A H24E 0.9800 . ?
C24A H24F 0.9800 . ?
C25A H25D 0.9800 . ?
C25A H25E 0.9800 . ?
C25A H25F 0.9800 . ?
C26A H26D 0.9800 . ?
C26A H26E 0.9800 . ?
C26A H26F 0.9800 . ?
C27A H27C 0.9900 . ?
C27A H27D 0.9900 . ?
C27A C28A 1.551(17) . ?
C28A H28C 0.9900 . ?
C28A H28D 0.9900 . ?
C29A H29D 0.9800 . ?
C29A H29E 0.9800 . ?
C29A H29F 0.9800 . ?
C30A H30D 0.9800 . ?
C30A H30E 0.9800 . ?
C30A H30F 0.9800 . ?

loop_
_twin_individual_id
_twin_individual_mass_fraction_refined
1 0.9415(11)
2 0.0585(11)
